data_7021394
loop_
_publ_author_name
'Li, Meng'
'Hong, Jianquan'
'Chen, Zhenxia'
'Zhou, Xigeng'
'Zhang, Lixin'

_publ_section_title
;
 Synthesis, structure and reactivity of dinuclear rare earth metal
 bis(o-aminobenzyl) complexes bearing a 1,4-phenylenediamidinate
 co-ligand.
;
_journal_issue 23
_journal_name_full 'Dalton transactions (Cambridge, England : 2003)'
_journal_page_first 8288
_journal_page_last 8297
_journal_paper_doi 10.1039/c3dt33040k
_journal_volume 42
_journal_year 2013
_chemical_formula_sum 'C120 H140 N12 S4 Y2'
_chemical_formula_weight 2056.49
_chemical_name_systematic
;
?
;
_space_group_crystal_system orthorhombic
_space_group_IT_number 70
_space_group_name_Hall '-F 2uv 2vw'
_space_group_name_H-M_alt 'F d d d'
_symmetry_space_group_name_Hall '-F 2uv 2vw'
_symmetry_space_group_name_H-M 'F d d d :2'
_atom_sites_solution_hydrogens geom
_atom_sites_solution_primary direct
_atom_sites_solution_secondary difmap
_audit_creation_method SHELXL-2013
_cell_angle_alpha 90
_cell_angle_beta 90
_cell_angle_gamma 90
_cell_formula_units_Z 8
_cell_length_a 11.625(3)
_cell_length_b 36.414(10)
_cell_length_c 63.656(18)
_cell_measurement_reflns_used 5579
_cell_measurement_temperature 293(2)
_cell_measurement_theta_max 24.18
_cell_measurement_theta_min 2.45
_cell_volume 26946(13)
_computing_cell_refinement 'Bruker SMART'
_computing_data_collection 'Bruker SMART'
_computing_data_reduction 'Bruker SHELXTL'
_computing_molecular_graphics 'Bruker SHELXTL'
_computing_publication_material 'Bruker SHELXTL'
_computing_structure_refinement 'SHELXL-2013 (Sheldrick, 2013)'
_computing_structure_solution 'Bruker SHELXTL'
_diffrn_ambient_temperature 293(2)
_diffrn_measured_fraction_theta_full 0.974
_diffrn_measured_fraction_theta_max 0.999
_diffrn_measurement_device_type 'CCD area detector'
_diffrn_measurement_method 'phi and omega scans'
_diffrn_radiation_type MoK\a
_diffrn_radiation_wavelength 0.71073
_diffrn_reflns_av_R_equivalents 0.0614
_diffrn_reflns_av_unetI/netI 0.0689
_diffrn_reflns_Laue_measured_fraction_full 0.974
_diffrn_reflns_Laue_measured_fraction_max 0.999
_diffrn_reflns_limit_h_max 13
_diffrn_reflns_limit_h_min -13
_diffrn_reflns_limit_k_max 41
_diffrn_reflns_limit_k_min -43
_diffrn_reflns_limit_l_max 64
_diffrn_reflns_limit_l_min -75
_diffrn_reflns_number 27109
_diffrn_reflns_point_group_measured_fraction_full 0.974
_diffrn_reflns_point_group_measured_fraction_max 0.999
_diffrn_reflns_theta_full 25.242
_diffrn_reflns_theta_max 24.998
_diffrn_reflns_theta_min 1.280
_exptl_absorpt_coefficient_mu 0.963
_exptl_absorpt_correction_type none
_exptl_crystal_colour colorless
_exptl_crystal_density_diffrn 1.014
_exptl_crystal_description block
_exptl_crystal_F_000 8688
_exptl_crystal_size_max 0.200
_exptl_crystal_size_mid 0.120
_exptl_crystal_size_min 0.080
_platon_squeeze_details
;
The disordered solvents within the void were not crystallographically
well defined.
The SQUEEZE routine of the program PLATON was used
in order to eliminate the contribution of disordered solvents molecules,
thereby a final model based only on the ordered part of the crystal
structure was obtained.
The SQUEEZE routine suggested that
a total potential solvent area volume of 6580.0 Ang^3^,
and a void electron population of 1619 per cell.
Because the solvent we used in the recrystalization of this complex is
toluene, the amount of the disordered solvent was 32 per cell suggested
by electron count. The overall formula should be (C120H140N12S4Y2).4(C7H8),
considering the contribution of solvent.
;
_refine_diff_density_max 0.618
_refine_diff_density_min -0.368
_refine_diff_density_rms 0.054
_refine_ls_extinction_method none
_refine_ls_goodness_of_fit_ref 1.003
_refine_ls_hydrogen_treatment constr
_refine_ls_matrix_type full
_refine_ls_number_parameters 319
_refine_ls_number_reflns 5944
_refine_ls_number_restraints 25
_refine_ls_restrained_S_all 1.035
_refine_ls_R_factor_all 0.0913
_refine_ls_R_factor_gt 0.0542
_refine_ls_shift/su_max 0.001
_refine_ls_shift/su_mean 0.000
_refine_ls_structure_factor_coef Fsqd
_refine_ls_weighting_details
;
w=1/[\s^2^(Fo^2^)+(0.0520P)^2^+48.0000P]
where P=(Fo^2^+2Fc^2^)/3
;
_refine_ls_weighting_scheme calc
_refine_ls_wR_factor_gt 0.1259
_refine_ls_wR_factor_ref 0.1342
_reflns_Friedel_coverage 0.000
_reflns_number_gt 3383
_reflns_number_total 5944
_reflns_threshold_expression 'I > 2\s(I)'
_cod_data_source_file c3dt33040k.txt
_cod_data_source_block a10122a
_cod_original_cell_volume 26947(13)
_cod_database_code 7021394
_shelx_space_group_comment
;
The symmetry employed for this shelxl refinement is uniquely defined
by the following loop, which should always be used as a source of
symmetry information in preference to the above space-group names.
They are only intended as comments.
;
_shelx_estimated_absorpt_t_min 0.831
_shelx_estimated_absorpt_t_max 0.927
_shelxl_version_number 2013-2

loop_
_space_group_symop_operation_xyz
'x, y, z'
'-x+3/4, -y+3/4, z'
'-x+3/4, y, -z+3/4'
'x, -y+3/4, -z+3/4'
'x, y+1/2, z+1/2'
'-x+3/4, -y+5/4, z+1/2'
'-x+3/4, y+1/2, -z+5/4'
'x, -y+5/4, -z+5/4'
'x+1/2, y, z+1/2'
'-x+5/4, -y+3/4, z+1/2'
'-x+5/4, y, -z+5/4'
'x+1/2, -y+3/4, -z+5/4'
'x+1/2, y+1/2, z'
'-x+5/4, -y+5/4, z'
'-x+5/4, y+1/2, -z+3/4'
'x+1/2, -y+5/4, -z+3/4'
'-x, -y, -z'
'x-3/4, y-3/4, -z'
'x-3/4, -y, z-3/4'
'-x, y-3/4, z-3/4'
'-x, -y+1/2, -z+1/2'
'x-3/4, y-1/4, -z+1/2'
'x-3/4, -y+1/2, z-1/4'
'-x, y-1/4, z-1/4'
'-x+1/2, -y, -z+1/2'
'x-1/4, y-3/4, -z+1/2'
'x-1/4, -y, z-1/4'
'-x+1/2, y-3/4, z-1/4'
'-x+1/2, -y+1/2, -z'
'x-1/4, y-1/4, -z'
'x-1/4, -y+1/2, z-3/4'
'-x+1/2, y-1/4, z-3/4'

loop_
_atom_site_label
_atom_site_type_symbol
_atom_site_fract_x
_atom_site_fract_y
_atom_site_fract_z
_atom_site_U_iso_or_equiv
_atom_site_adp_type
_atom_site_occupancy
_atom_site_site_symmetry_order
_atom_site_calc_flag
_atom_site_refinement_flags_posn
_atom_site_refinement_flags_adp
_atom_site_refinement_flags_occupancy
Y1 Y 0.6250 0.1250 0.21475(2) 0.04818(18) Uani 1 2 d S T P
N1 N 0.5544(2) 0.14583(8) 0.18204(4) 0.0456(7) Uani 1 1 d . . .
N2 N 0.8057(3) 0.10720(9) 0.23013(5) 0.0552(8) Uani 1 1 d . . .
N3 N 0.8828(6) 0.12289(17) 0.28579(8) 0.1298(18) Uani 1 1 d D . .
S1 S 0.75628(10) 0.17644(3) 0.23394(2) 0.0760(4) Uani 1 1 d . . .
C1 C 0.6250 0.1250 0.17057(7) 0.0435(12) Uani 1 2 d S T P
C2 C 0.6250 0.1250 0.14712(7) 0.0436(12) Uani 1 2 d S T P
C3 C 0.6243(3) 0.15723(10) 0.13583(5) 0.0509(9) Uani 1 1 d . . .
H3 H 0.6227 0.1795 0.1430 0.061 Uiso 1 1 calc R U .
C4 C 0.4570(3) 0.16348(10) 0.17307(5) 0.0478(9) Uani 1 1 d . . .
C5 C 0.3641(3) 0.14256(11) 0.16591(6) 0.0551(10) Uani 1 1 d . . .
C6 C 0.2688(4) 0.16092(14) 0.15816(7) 0.0727(12) Uani 1 1 d . . .
H6 H 0.2065 0.1475 0.1531 0.087 Uiso 1 1 calc R U .
C7 C 0.2647(4) 0.19855(15) 0.15779(8) 0.0857(15) Uani 1 1 d . . .
H7 H 0.1997 0.2105 0.1527 0.103 Uiso 1 1 calc R U .
C8 C 0.3571(4) 0.21844(13) 0.16495(7) 0.0806(14) Uani 1 1 d . . .
H8 H 0.3544 0.2440 0.1645 0.097 Uiso 1 1 calc R U .
C9 C 0.4535(4) 0.20142(11) 0.17279(7) 0.0628(11) Uani 1 1 d . . .
C10 C 0.3608(3) 0.10088(11) 0.16718(7) 0.0648(11) Uani 1 1 d . . .
H10 H 0.4389 0.0926 0.1706 0.078 Uiso 1 1 calc R U .
C11 C 0.3273(4) 0.08283(13) 0.14624(7) 0.0879(15) Uani 1 1 d . . .
H11A H 0.3322 0.0566 0.1476 0.132 Uiso 1 1 calc R U .
H11B H 0.3787 0.0910 0.1354 0.132 Uiso 1 1 calc R U .
H11C H 0.2499 0.0896 0.1427 0.132 Uiso 1 1 calc R U .
C12 C 0.2831(4) 0.08759(12) 0.18466(7) 0.0827(14) Uani 1 1 d . . .
H12A H 0.3084 0.0978 0.1978 0.124 Uiso 1 1 calc R U .
H12B H 0.2860 0.0613 0.1854 0.124 Uiso 1 1 calc R U .
H12C H 0.2056 0.0953 0.1819 0.124 Uiso 1 1 calc R U .
C13 C 0.5607(6) 0.22361(13) 0.17987(11) 0.120(2) Uani 1 1 d . . .
H13 H 0.6235 0.2065 0.1830 0.144 Uiso 1 1 calc R U .
C14 C 0.6010(8) 0.2509(3) 0.16400(15) 0.252(6) Uani 1 1 d . U .
H14A H 0.5596 0.2735 0.1658 0.378 Uiso 1 1 calc R U .
H14B H 0.5875 0.2415 0.1501 0.378 Uiso 1 1 calc R U .
H14C H 0.6818 0.2553 0.1659 0.378 Uiso 1 1 calc R U .
C15 C 0.5346(7) 0.2439(2) 0.19825(10) 0.190(4) Uani 1 1 d . U .
H15A H 0.6014 0.2574 0.2026 0.285 Uiso 1 1 calc R U .
H15B H 0.5116 0.2274 0.2092 0.285 Uiso 1 1 calc R U .
H15C H 0.4731 0.2608 0.1953 0.285 Uiso 1 1 calc R U .
C16 C 0.8442(3) 0.13806(12) 0.23702(6) 0.0588(11) Uani 1 1 d . . .
C17 C 0.9635(4) 0.14280(13) 0.24629(7) 0.0769(13) Uani 1 1 d . . .
H17A H 0.9912 0.1188 0.2506 0.092 Uiso 1 1 calc R U .
H17B H 1.0142 0.1515 0.2353 0.092 Uiso 1 1 calc R U .
C18 C 0.9744(4) 0.16839(13) 0.26463(7) 0.0683(12) Uani 1 1 d . . .
C19 C 1.0298(4) 0.20179(15) 0.26309(9) 0.0926(15) Uani 1 1 d . . .
H19 H 1.0591 0.2088 0.2501 0.111 Uiso 1 1 calc R U .
C20 C 1.0438(5) 0.22511(15) 0.27980(13) 0.109(2) Uani 1 1 d . . .
H20 H 1.0812 0.2475 0.2782 0.131 Uiso 1 1 calc R U .
C21 C 1.0018(7) 0.2147(2) 0.29871(12) 0.133(3) Uani 1 1 d . . .
H21 H 1.0102 0.2300 0.3103 0.159 Uiso 1 1 calc R U .
C22 C 0.9479(7) 0.1822(2) 0.30086(10) 0.131(2) Uani 1 1 d . . .
H22 H 0.9197 0.1754 0.3140 0.157 Uiso 1 1 calc R U .
C23 C 0.9337(5) 0.15869(15) 0.28406(9) 0.0906(15) Uani 1 1 d . . .
C24 C 0.9586(8) 0.0967(2) 0.29631(16) 0.218(4) Uani 1 1 d . U .
H24A H 0.9678 0.1037 0.3107 0.327 Uiso 1 1 calc R U .
H24B H 1.0322 0.0966 0.2895 0.327 Uiso 1 1 calc R U .
H24C H 0.9254 0.0726 0.2956 0.327 Uiso 1 1 calc R U .
C25 C 0.7718(8) 0.1238(3) 0.29460(17) 0.252(5) Uani 1 1 d D U .
H25A H 0.7763 0.1326 0.3088 0.379 Uiso 1 1 calc R U .
H25B H 0.7396 0.0995 0.2945 0.379 Uiso 1 1 calc R U .
H25C H 0.7238 0.1399 0.2865 0.379 Uiso 1 1 calc R U .
C26 C 0.8733(4) 0.07422(10) 0.23106(6) 0.0542(10) Uani 1 1 d . . .
C27 C 0.8452(4) 0.04793(12) 0.24579(7) 0.0686(12) Uani 1 1 d . . .
H27 H 0.7866 0.0523 0.2554 0.082 Uiso 1 1 calc R U .
C28 C 0.9045(4) 0.01516(12) 0.24613(8) 0.0758(13) Uani 1 1 d . . .
H28 H 0.8856 -0.0026 0.2560 0.091 Uiso 1 1 calc R U .
C29 C 0.9904(4) 0.00846(13) 0.23214(8) 0.0823(14) Uani 1 1 d . . .
H29 H 1.0302 -0.0137 0.2326 0.099 Uiso 1 1 calc R U .
C30 C 1.0183(4) 0.03440(13) 0.21730(7) 0.0783(14) Uani 1 1 d . . .
H30 H 1.0759 0.0298 0.2075 0.094 Uiso 1 1 calc R U .
C31 C 0.9599(4) 0.06740(12) 0.21710(6) 0.0672(12) Uani 1 1 d . . .
H31 H 0.9799 0.0853 0.2073 0.081 Uiso 1 1 calc R U .

loop_
_atom_site_aniso_label
_atom_site_aniso_U_11
_atom_site_aniso_U_22
_atom_site_aniso_U_33
_atom_site_aniso_U_23
_atom_site_aniso_U_13
_atom_site_aniso_U_12
Y1 0.0457(3) 0.0541(3) 0.0447(3) 0.000 0.000 0.0064(3)
N1 0.0406(18) 0.0509(18) 0.0454(18) 0.0011(15) 0.0010(15) 0.0059(15)
N2 0.052(2) 0.055(2) 0.059(2) -0.0025(17) -0.0122(16) 0.0045(17)
N3 0.148(5) 0.120(4) 0.121(4) 0.001(3) 0.021(4) -0.028(4)
S1 0.0718(8) 0.0608(7) 0.0954(9) -0.0204(6) -0.0211(7) 0.0118(6)
C1 0.033(3) 0.050(3) 0.047(3) 0.000 0.000 -0.004(3)
C2 0.037(3) 0.056(3) 0.038(3) 0.000 0.000 0.000(3)
C3 0.052(2) 0.053(2) 0.0481(19) -0.0057(17) -0.002(2) -0.001(2)
C4 0.044(2) 0.057(3) 0.043(2) 0.0009(18) 0.0027(18) 0.010(2)
C5 0.043(2) 0.069(3) 0.053(2) -0.0008(19) -0.003(2) 0.007(2)
C6 0.052(3) 0.086(4) 0.080(3) 0.003(3) -0.011(2) 0.008(3)
C7 0.067(3) 0.097(4) 0.092(4) 0.015(3) -0.003(3) 0.034(3)
C8 0.080(4) 0.063(3) 0.099(4) 0.013(3) 0.002(3) 0.016(3)
C9 0.059(3) 0.054(3) 0.075(3) 0.003(2) -0.001(2) 0.008(2)
C10 0.042(2) 0.071(3) 0.082(3) -0.006(2) -0.006(2) 0.001(2)
C11 0.073(3) 0.099(4) 0.092(4) -0.022(3) 0.002(3) -0.011(3)
C12 0.094(4) 0.082(3) 0.072(3) 0.004(3) -0.004(3) -0.009(3)
C13 0.174(7) 0.042(3) 0.144(6) 0.011(3) -0.036(5) 0.006(4)
C14 0.269(10) 0.245(10) 0.242(9) -0.129(8) 0.127(8) -0.154(8)
C15 0.195(8) 0.276(9) 0.099(5) -0.028(6) 0.039(5) -0.144(7)
C16 0.059(3) 0.065(3) 0.052(2) -0.005(2) -0.007(2) 0.002(2)
C17 0.062(3) 0.089(3) 0.080(3) -0.010(3) -0.020(2) 0.000(3)
C18 0.062(3) 0.071(3) 0.072(3) -0.006(3) -0.012(2) 0.000(2)
C19 0.083(4) 0.091(4) 0.103(4) 0.010(3) -0.005(3) -0.004(3)
C20 0.112(5) 0.071(4) 0.145(6) -0.013(4) -0.044(5) -0.009(3)
C21 0.179(8) 0.111(6) 0.109(6) -0.035(5) -0.046(5) 0.019(5)
C22 0.179(7) 0.121(6) 0.092(5) -0.011(4) 0.011(4) -0.015(5)
C23 0.106(4) 0.082(4) 0.084(4) -0.007(3) 0.003(3) -0.011(3)
C24 0.224(10) 0.138(7) 0.293(11) 0.077(7) -0.015(8) -0.033(7)
C25 0.171(8) 0.255(10) 0.332(12) -0.014(9) 0.101(9) -0.071(8)
C26 0.051(2) 0.054(2) 0.057(2) 0.0067(19) -0.009(2) 0.005(2)
C27 0.059(3) 0.068(3) 0.078(3) 0.005(2) 0.002(2) 0.007(2)
C28 0.074(3) 0.064(3) 0.089(3) 0.023(3) -0.001(3) 0.004(2)
C29 0.081(4) 0.065(3) 0.100(4) 0.012(3) -0.009(3) 0.025(3)
C30 0.077(3) 0.078(3) 0.080(3) 0.012(3) 0.005(3) 0.027(3)
C31 0.063(3) 0.069(3) 0.069(3) 0.020(2) 0.001(2) 0.014(2)

loop_
_atom_type_symbol
_atom_type_description
_atom_type_scat_dispersion_real
_atom_type_scat_dispersion_imag
_atom_type_scat_source
C C 0.0033 0.0016 'International Tables Vol C Tables 4.2.6.8 and 6.1.1.4'
H H 0.0000 0.0000 'International Tables Vol C Tables 4.2.6.8 and 6.1.1.4'
N N 0.0061 0.0033 'International Tables Vol C Tables 4.2.6.8 and 6.1.1.4'
S S 0.1246 0.1234 'International Tables Vol C Tables 4.2.6.8 and 6.1.1.4'
Y Y -2.7962 3.5667 'International Tables Vol C Tables 4.2.6.8 and 6.1.1.4'

loop_
_geom_angle_atom_site_label_1
_geom_angle_atom_site_label_2
_geom_angle_atom_site_label_3
_geom_angle
_geom_angle_site_symmetry_1
_geom_angle_site_symmetry_3
N1 Y1 N1 56.45(14) . 14_545
N1 Y1 N2 138.43(10) . .
N1 Y1 N2 88.22(10) 14_545 .
N1 Y1 N2 88.21(10) . 14_545
N1 Y1 N2 138.43(10) 14_545 14_545
N2 Y1 N2 131.99(15) . 14_545
N1 Y1 S1 111.80(8) . .
N1 Y1 S1 115.09(8) 14_545 .
N2 Y1 S1 60.71(8) . .
N2 Y1 S1 97.01(8) 14_545 .
N1 Y1 S1 115.09(8) . 14_545
N1 Y1 S1 111.80(8) 14_545 14_545
N2 Y1 S1 97.01(8) . 14_545
N2 Y1 S1 60.71(8) 14_545 14_545
S1 Y1 S1 126.34(6) . 14_545
N1 Y1 C1 28.23(7) . .
N1 Y1 C1 28.22(7) 14_545 .
N2 Y1 C1 114.01(7) . .
N2 Y1 C1 114.01(7) 14_545 .
S1 Y1 C1 116.83(3) . .
S1 Y1 C1 116.83(3) 14_545 .
N1 Y1 C16 100.07(10) . 14_545
N1 Y1 C16 132.12(11) 14_545 14_545
N2 Y1 C16 120.95(10) . 14_545
N2 Y1 C16 25.21(10) 14_545 14_545
S1 Y1 C16 112.38(8) . 14_545
S1 Y1 C16 35.51(8) 14_545 14_545
C1 Y1 C16 118.68(8) . 14_545
N1 Y1 C16 132.13(11) . .
N1 Y1 C16 100.07(10) 14_545 .
N2 Y1 C16 25.21(10) . .
N2 Y1 C16 120.95(10) 14_545 .
S1 Y1 C16 35.51(8) . .
S1 Y1 C16 112.38(8) 14_545 .
C1 Y1 C16 118.68(8) . .
C16 Y1 C16 122.65(15) 14_545 .
C1 N1 C4 121.8(3) . .
C1 N1 Y1 94.9(2) . .
C4 N1 Y1 140.9(2) . .
C16 N2 C26 121.7(3) . .
C16 N2 Y1 102.0(2) . .
C26 N2 Y1 136.0(2) . .
C25 N3 C23 112.8(6) . .
C25 N3 C24 112.7(7) . .
C23 N3 C24 112.3(6) . .
C16 S1 Y1 80.01(15) . .
N1 C1 N1 113.7(4) 14_545 .
N1 C1 C2 123.2(2) 14_545 .
N1 C1 C2 123.2(2) . .
N1 C1 Y1 56.8(2) 14_545 .
N1 C1 Y1 56.8(2) . .
C2 C1 Y1 180.0 . .
C3 C2 C3 117.0(4) . 14_545
C3 C2 C1 121.5(2) . .
C3 C2 C1 121.5(2) 14_545 .
C2 C3 C3 121.5(2) . 11_554
C2 C3 H3 119.3 . .
C3 C3 H3 119.3 11_554 .
C9 C4 C5 121.2(4) . .
C9 C4 N1 118.7(3) . .
C5 C4 N1 120.0(3) . .
C6 C5 C4 118.1(4) . .
C6 C5 C10 118.7(4) . .
C4 C5 C10 123.1(4) . .
C7 C6 C5 121.1(4) . .
C7 C6 H6 119.5 . .
C5 C6 H6 119.5 . .
C6 C7 C8 119.6(4) . .
C6 C7 H7 120.2 . .
C8 C7 H7 120.2 . .
C7 C8 C9 121.4(4) . .
C7 C8 H8 119.3 . .
C9 C8 H8 119.3 . .
C8 C9 C4 118.6(4) . .
C8 C9 C13 121.7(4) . .
C4 C9 C13 119.6(4) . .
C12 C10 C5 112.0(3) . .
C12 C10 C11 110.5(4) . .
C5 C10 C11 112.8(4) . .
C12 C10 H10 107.1 . .
C5 C10 H10 107.1 . .
C11 C10 H10 107.1 . .
C10 C11 H11A 109.5 . .
C10 C11 H11B 109.5 . .
H11A C11 H11B 109.5 . .
C10 C11 H11C 109.5 . .
H11A C11 H11C 109.5 . .
H11B C11 H11C 109.5 . .
C10 C12 H12A 109.5 . .
C10 C12 H12B 109.5 . .
H12A C12 H12B 109.5 . .
C10 C12 H12C 109.5 . .
H12A C12 H12C 109.5 . .
H12B C12 H12C 109.5 . .
C15 C13 C14 106.1(5) . .
C15 C13 C9 109.9(6) . .
C14 C13 C9 113.7(6) . .
C15 C13 H13 109.0 . .
C14 C13 H13 109.0 . .
C9 C13 H13 109.0 . .
C13 C14 H14A 109.5 . .
C13 C14 H14B 109.5 . .
H14A C14 H14B 109.5 . .
C13 C14 H14C 109.5 . .
H14A C14 H14C 109.5 . .
H14B C14 H14C 109.5 . .
C13 C15 H15A 109.5 . .
C13 C15 H15B 109.5 . .
H15A C15 H15B 109.5 . .
C13 C15 H15C 109.5 . .
H15A C15 H15C 109.5 . .
H15B C15 H15C 109.5 . .
N2 C16 C17 123.4(4) . .
N2 C16 S1 117.2(3) . .
C17 C16 S1 119.3(3) . .
N2 C16 Y1 52.8(2) . .
C17 C16 Y1 173.4(3) . .
S1 C16 Y1 64.47(13) . .
C18 C17 C16 116.8(4) . .
C18 C17 H17A 108.1 . .
C16 C17 H17A 108.1 . .
C18 C17 H17B 108.1 . .
C16 C17 H17B 108.1 . .
H17A C17 H17B 107.3 . .
C23 C18 C19 116.9(5) . .
C23 C18 C17 120.9(5) . .
C19 C18 C17 122.1(5) . .
C20 C19 C18 123.1(5) . .
C20 C19 H19 118.5 . .
C18 C19 H19 118.5 . .
C21 C20 C19 118.3(6) . .
C21 C20 H20 120.9 . .
C19 C20 H20 120.9 . .
C22 C21 C20 120.4(6) . .
C22 C21 H21 119.8 . .
C20 C21 H21 119.8 . .
C21 C22 C23 121.5(6) . .
C21 C22 H22 119.3 . .
C23 C22 H22 119.3 . .
C18 C23 C22 119.9(5) . .
C18 C23 N3 116.4(5) . .
C22 C23 N3 123.6(6) . .
N3 C24 H24A 109.5 . .
N3 C24 H24B 109.5 . .
H24A C24 H24B 109.5 . .
N3 C24 H24C 109.5 . .
H24A C24 H24C 109.5 . .
H24B C24 H24C 109.5 . .
N3 C25 H25A 109.5 . .
N3 C25 H25B 109.5 . .
H25A C25 H25B 109.5 . .
N3 C25 H25C 109.5 . .
H25A C25 H25C 109.5 . .
H25B C25 H25C 109.5 . .
C31 C26 C27 119.4(4) . .
C31 C26 N2 121.9(3) . .
C27 C26 N2 118.6(4) . .
C28 C27 C26 119.5(4) . .
C28 C27 H27 120.3 . .
C26 C27 H27 120.3 . .
C29 C28 C27 120.8(4) . .
C29 C28 H28 119.6 . .
C27 C28 H28 119.6 . .
C28 C29 C30 120.0(4) . .
C28 C29 H29 120.0 . .
C30 C29 H29 120.0 . .
C29 C30 C31 119.2(4) . .
C29 C30 H30 120.4 . .
C31 C30 H30 120.4 . .
C26 C31 C30 121.0(4) . .
C26 C31 H31 119.5 . .
C30 C31 H31 119.5 . .

loop_
_geom_bond_atom_site_label_1
_geom_bond_atom_site_label_2
_geom_bond_distance
_geom_bond_site_symmetry_2
Y1 N1 2.363(3) .
Y1 N1 2.363(3) 14_545
Y1 N2 2.406(3) .
Y1 N2 2.406(3) 14_545
Y1 S1 2.7076(12) .
Y1 S1 2.7078(12) 14_545
Y1 C1 2.812(5) .
Y1 C16 2.955(4) 14_545
Y1 C16 2.955(4) .
N1 C1 1.335(4) .
N1 C4 1.422(4) .
N2 C16 1.287(5) .
N2 C26 1.437(5) .
N3 C25 1.407(7) .
N3 C23 1.436(7) .
N3 C24 1.460(9) .
S1 C16 1.743(4) .
C1 N1 1.335(4) 14_545
C1 C2 1.493(6) .
C2 C3 1.376(4) .
C2 C3 1.376(4) 14_545
C3 C3 1.379(7) 11_554
C3 H3 0.9300 .
C4 C9 1.382(5) .
C4 C5 1.398(5) .
C5 C6 1.385(5) .
C5 C10 1.520(5) .
C6 C7 1.371(6) .
C6 H6 0.9300 .
C7 C8 1.373(6) .
C7 H7 0.9300 .
C8 C9 1.375(6) .
C8 H8 0.9300 .
C9 C13 1.551(7) .
C10 C12 1.512(5) .
C10 C11 1.536(6) .
C10 H10 0.9800 .
C11 H11A 0.9600 .
C11 H11B 0.9600 .
C11 H11C 0.9600 .
C12 H12A 0.9600 .
C12 H12B 0.9600 .
C12 H12C 0.9600 .
C13 C15 1.418(8) .
C13 C14 1.492(9) .
C13 H13 0.9800 .
C14 H14A 0.9600 .
C14 H14B 0.9600 .
C14 H14C 0.9600 .
C15 H15A 0.9600 .
C15 H15B 0.9600 .
C15 H15C 0.9600 .
C16 C17 1.517(6) .
C17 C18 1.499(6) .
C17 H17A 0.9700 .
C17 H17B 0.9700 .
C18 C23 1.370(6) .
C18 C19 1.380(6) .
C19 C20 1.371(7) .
C19 H19 0.9300 .
C20 C21 1.353(8) .
C20 H20 0.9300 .
C21 C22 1.345(8) .
C21 H21 0.9300 .
C22 C23 1.380(7) .
C22 H22 0.9300 .
C24 H24A 0.9600 .
C24 H24B 0.9600 .
C24 H24C 0.9600 .
C25 H25A 0.9600 .
C25 H25B 0.9600 .
C25 H25C 0.9600 .
C26 C31 1.366(5) .
C26 C27 1.380(5) .
C27 C28 1.379(6) .
C27 H27 0.9300 .
C28 C29 1.360(6) .
C28 H28 0.9300 .
C29 C30 1.375(6) .
C29 H29 0.9300 .
C30 C31 1.380(5) .
C30 H30 0.9300 .
C31 H31 0.9300 .

loop_
_platon_squeeze_void_nr
_platon_squeeze_void_average_x
_platon_squeeze_void_average_y
_platon_squeeze_void_average_z
_platon_squeeze_void_volume
_platon_squeeze_void_count_electrons
_platon_squeeze_void_content
1 0.044 -0.125 0.125 821 202 ' '
2 0.287 0.125 0.375 821 202 ' '
3 0.544 -0.125 0.625 821 202 ' '
4 0.787 0.125 0.875 821 202 ' '
5 0.440 0.375 0.125 821 202 ' '
6 0.940 0.375 0.625 821 202 ' '
7 0.557 0.625 0.375 821 202 ' '
8 0.057 0.625 0.875 821 202 ' '
